data_2311521
loop_
_publ_author_name
'Gotoh, Kazuma'
'Ishida, Hiroyuki'

_publ_section_title
;
 Crystal structures of two 1:2 dihydrate compounds of chloranilic acid
 with 2-carb-oxy-pyridine and 2-carb-oxy-quinoline.
;
_journal_issue 'Pt 12'
_journal_name_full 'Acta crystallographica. Section E, Crystallographic communications'
_journal_page_first 1840
_journal_page_last 1844
_journal_paper_doi 10.1107/S2056989017015997
_journal_volume 73
_journal_year 2017
_chemical_formula_iupac '2C10 H7 N O2, C6 H2 Cl2 O4, 2H2 O'
_chemical_formula_moiety '2(C10 H7 N O2), C6 H2 Cl2 O4, 2(H2 O)'
_chemical_formula_sum 'C26 H20 Cl2 N2 O10'
_chemical_formula_weight 591.36
_chemical_name_systematic
;
 chloranilic acid--2-carboxyquinoline (1/2) dihydrate
;
_space_group_IT_number 2
_space_group_name_Hall '-P 1'
_space_group_name_H-M_alt 'P -1'
_symmetry_cell_setting triclinic
_symmetry_space_group_name_Hall '-P 1'
_symmetry_space_group_name_H-M 'P -1'
_atom_sites_solution_hydrogens geom
_atom_sites_solution_primary direct
_atom_sites_solution_secondary difmap
_cell_angle_alpha 96.652(4)
_cell_angle_beta 94.109(3)
_cell_angle_gamma 99.009(4)
_cell_formula_units_Z 1
_cell_length_a 4.4745(2)
_cell_length_b 10.5448(8)
_cell_length_c 13.6111(6)
_cell_measurement_reflns_used 9714
_cell_measurement_temperature 200(2)
_cell_measurement_theta_max 30.14
_cell_measurement_theta_min 3.02
_cell_volume 627.37(6)
_computing_cell_refinement
;
RAPID-AUTO (Rigaku, 2006)
;
_computing_data_collection
;
RAPID-AUTO (Rigaku, 2006)
;
_computing_data_reduction
;
RAPID-AUTO (Rigaku, 2006)
;
_computing_molecular_graphics
;
ORTEP-3 for Windows (Farrugia, 2012)
;
_computing_publication_material
;
CrystalStructure (Rigaku, 2010) and PLATON (Spek, 2015)
;
_computing_structure_refinement
;
SHELXL2016 (Sheldrick, 2015)
;
_computing_structure_solution
;
SHELXS97 (Sheldrick, 2008)
;
_diffrn_ambient_temperature 200(2)
_diffrn_detector_area_resol_mean 10.000
_diffrn_measured_fraction_theta_full 0.998
_diffrn_measured_fraction_theta_max 0.997
_diffrn_measurement_device_type 'Rigaku R-AXIS RAPIDII'
_diffrn_measurement_method \w
_diffrn_radiation_type 'Mo K\a'
_diffrn_radiation_wavelength 0.71075
_diffrn_reflns_av_R_equivalents 0.1217
_diffrn_reflns_limit_h_max 6
_diffrn_reflns_limit_h_min -6
_diffrn_reflns_limit_k_max 14
_diffrn_reflns_limit_k_min -14
_diffrn_reflns_limit_l_max 19
_diffrn_reflns_limit_l_min -19
_diffrn_reflns_number 12358
_diffrn_reflns_theta_full 25.242
_diffrn_reflns_theta_max 30.034
_diffrn_reflns_theta_min 3.026
_diffrn_standards_number 0
_exptl_absorpt_coefficient_mu 0.323
_exptl_absorpt_correction_T_max 0.990
_exptl_absorpt_correction_T_min 0.925
_exptl_absorpt_correction_type numerical
_exptl_absorpt_process_details
;
(<i>NUMABS</i>; Higashi, 1999)
;
_exptl_crystal_colour brown
_exptl_crystal_density_diffrn 1.565
_exptl_crystal_density_method 'not measured'
_exptl_crystal_description platelet
_exptl_crystal_F_000 304.00
_exptl_crystal_size_max 0.410
_exptl_crystal_size_mid 0.210
_exptl_crystal_size_min 0.030
_refine_diff_density_max 0.518
_refine_diff_density_min -0.450
_refine_ls_extinction_method none
_refine_ls_goodness_of_fit_ref 1.005
_refine_ls_hydrogen_treatment mixed
_refine_ls_number_parameters 197
_refine_ls_number_reflns 3666
_refine_ls_number_restraints 2
_refine_ls_restrained_S_all 1.005
_refine_ls_R_factor_all 0.0722
_refine_ls_R_factor_gt 0.0524
_refine_ls_shift/su_max 0.000
_refine_ls_shift/su_mean 0.000
_refine_ls_structure_factor_coef Fsqd
_refine_ls_weighting_details 'w=1/[\s^2^(Fo^2^)+(0.0879P)^2^] where P=(Fo^2^+2Fc^2^)/3'
_refine_ls_weighting_scheme calc
_refine_ls_wR_factor_gt 0.1388
_refine_ls_wR_factor_ref 0.1493
_reflns_number_gt 2755
_reflns_number_total 3666
_reflns_threshold_expression 'I > 2\s(I)'
_cod_data_source_file lh5860sup1.cif
_cod_data_source_block II
_cod_original_cell_volume 627.38(6)
_cod_database_code 2311521
_shelx_space_group_comment
;
The symmetry employed for this shelxl refinement is uniquely defined
by the following loop, which should always be used as a source of
symmetry information in preference to the above space-group names.
They are only intended as comments.
;

loop_
_space_group_symop_operation_xyz
'x, y, z'
'-x, -y, -z'

loop_
_atom_site_type_symbol
_atom_site_label
_atom_site_fract_x
_atom_site_fract_y
_atom_site_fract_z
_atom_site_U_iso_or_equiv
_atom_site_adp_type
_atom_site_calc_flag
_atom_site_occupancy
Cl Cl1 0.49390(9) 0.23664(4) -0.02842(3) 0.04300(16) Uani d 1
O O1 0.0319(3) 0.08081(12) -0.17653(8) 0.0426(3) Uani d 1
O O2 0.4150(3) 0.11710(11) 0.15510(9) 0.0391(3) Uani d 1
O O3 -0.1769(3) 0.36216(11) 0.47121(9) 0.0372(3) Uani d 1
O O4 -0.0712(3) 0.16160(11) 0.43604(9) 0.0425(3) Uani d 1
O O5 0.3938(3) 0.07471(12) 0.33231(9) 0.0406(3) Uani d 1
N N1 0.3233(3) 0.41970(12) 0.60390(9) 0.0298(3) Uani d 1
C C1 0.0207(3) 0.04635(14) -0.09469(11) 0.0317(3) Uani d 1
C C2 0.2276(3) 0.10762(14) -0.00985(11) 0.0320(3) Uani d 1
C C3 0.2197(3) 0.06514(14) 0.07971(11) 0.0313(3) Uani d 1
C C4 0.2151(3) 0.29703(14) 0.56909(11) 0.0305(3) Uani d 1
C C5 0.3274(3) 0.19702(15) 0.61140(11) 0.0336(3) Uani d 1
H H5 0.250293 0.109195 0.586437 0.040 Uiso calc 1
C C6 0.5493(4) 0.22680(15) 0.68906(12) 0.0342(3) Uani d 1
H H6 0.622423 0.159293 0.719133 0.041 Uiso calc 1
C C7 0.6694(3) 0.35659(14) 0.72449(11) 0.0312(3) Uani d 1
C C8 0.9050(4) 0.39332(16) 0.80217(12) 0.0363(3) Uani d 1
H H8 0.985438 0.328869 0.834065 0.044 Uiso calc 1
C C9 1.0170(4) 0.52094(18) 0.83147(13) 0.0411(4) Uani d 1
H H9 1.175836 0.545100 0.883608 0.049 Uiso calc 1
C C10 0.8980(4) 0.61764(17) 0.78463(13) 0.0418(4) Uani d 1
H H10 0.980263 0.706066 0.805678 0.050 Uiso calc 1
C C11 0.6677(4) 0.58722(15) 0.70983(13) 0.0372(3) Uani d 1
H H11 0.587483 0.653070 0.679646 0.045 Uiso calc 1
C C12 0.5532(3) 0.45558(14) 0.67897(10) 0.0294(3) Uani d 1
C C13 -0.0333(3) 0.27243(14) 0.48397(11) 0.0315(3) Uani d 1
H H1 0.252(5) 0.481(2) 0.5760(17) 0.055(6) Uiso d 1
H H2 0.359(7) 0.083(3) 0.216(2) 0.092(10) Uiso d 1
H H3 0.255(4) 0.086(2) 0.3667(15) 0.054(6) Uiso d 1
H H4 0.560(4) 0.111(2) 0.3651(17) 0.063(7) Uiso d 1

loop_
_atom_site_aniso_label
_atom_site_aniso_U_11
_atom_site_aniso_U_22
_atom_site_aniso_U_33
_atom_site_aniso_U_12
_atom_site_aniso_U_13
_atom_site_aniso_U_23
Cl1 0.0402(2) 0.0380(2) 0.0465(2) -0.00570(16) -0.00095(18) 0.00725(17)
O1 0.0451(7) 0.0452(7) 0.0354(6) 0.0008(5) -0.0026(5) 0.0093(5)
O2 0.0388(6) 0.0380(6) 0.0359(6) -0.0005(5) -0.0079(5) 0.0012(4)
O3 0.0376(6) 0.0319(6) 0.0427(6) 0.0068(4) -0.0017(5) 0.0089(4)
O4 0.0403(6) 0.0368(6) 0.0471(6) 0.0091(5) -0.0071(5) -0.0052(5)
O5 0.0400(7) 0.0419(7) 0.0357(6) 0.0047(5) -0.0066(5) -0.0029(5)
N1 0.0302(6) 0.0269(6) 0.0326(6) 0.0053(5) 0.0020(5) 0.0055(5)
C1 0.0292(7) 0.0304(7) 0.0353(7) 0.0061(5) -0.0004(6) 0.0039(6)
C2 0.0287(7) 0.0274(7) 0.0384(7) 0.0022(5) -0.0010(6) 0.0032(5)
C3 0.0298(7) 0.0278(7) 0.0354(7) 0.0064(5) -0.0016(6) 0.0007(5)
C4 0.0297(7) 0.0291(7) 0.0330(7) 0.0046(5) 0.0044(6) 0.0045(5)
C5 0.0347(7) 0.0273(7) 0.0384(7) 0.0043(5) 0.0005(6) 0.0051(5)
C6 0.0357(7) 0.0301(7) 0.0378(7) 0.0059(6) 0.0020(6) 0.0089(6)
C7 0.0299(7) 0.0315(7) 0.0325(7) 0.0047(5) 0.0039(6) 0.0054(5)
C8 0.0347(7) 0.0388(8) 0.0353(7) 0.0063(6) 0.0011(6) 0.0060(6)
C9 0.0358(8) 0.0453(9) 0.0382(8) 0.0033(7) -0.0036(7) -0.0030(7)
C10 0.0402(8) 0.0329(8) 0.0484(9) 0.0026(6) 0.0006(7) -0.0046(7)
C11 0.0376(8) 0.0289(7) 0.0443(8) 0.0061(6) 0.0027(7) 0.0014(6)
C12 0.0281(6) 0.0287(7) 0.0311(6) 0.0044(5) 0.0042(6) 0.0021(5)
C13 0.0293(7) 0.0311(7) 0.0339(7) 0.0037(5) 0.0024(6) 0.0058(5)

loop_
_atom_type_symbol
_atom_type_description
_atom_type_scat_dispersion_real
_atom_type_scat_dispersion_imag
_atom_type_scat_source
C C 0.0033 0.0016 'International Tables Vol C Tables 4.2.6.8 and 6.1.1.4'
H H 0.0000 0.0000 'International Tables Vol C Tables 4.2.6.8 and 6.1.1.4'
O O 0.0106 0.0060 'International Tables Vol C Tables 4.2.6.8 and 6.1.1.4'
N N 0.0061 0.0033 'International Tables Vol C Tables 4.2.6.8 and 6.1.1.4'
Cl Cl 0.1484 0.1585 'International Tables Vol C Tables 4.2.6.8 and 6.1.1.4'

loop_
_geom_angle_atom_site_label_1
_geom_angle_atom_site_label_2
_geom_angle_atom_site_label_3
_geom_angle_site_symmetry_3
_geom_angle
C3 O2 H2 . 111.3(18)
H3 O5 H4 . 108(2)
C4 N1 C12 . 122.93(13)
C4 N1 H1 . 119.1(16)
C12 N1 H1 . 117.9(16)
O1 C1 C2 . 123.09(14)
O1 C1 C3 2 118.94(13)
C2 C1 C3 2 117.97(13)
C3 C2 C1 . 122.39(13)
C3 C2 Cl1 . 120.62(11)
C1 C2 Cl1 . 116.98(11)
O2 C3 C2 . 122.30(14)
O2 C3 C1 2 118.13(13)
C2 C3 C1 2 119.57(12)
N1 C4 C5 . 120.22(13)
N1 C4 C13 . 116.94(13)
C5 C4 C13 . 122.84(13)
C6 C5 C4 . 119.50(14)
C6 C5 H5 . 120.2
C4 C5 H5 . 120.2
C5 C6 C7 . 120.39(14)
C5 C6 H6 . 119.8
C7 C6 H6 . 119.8
C6 C7 C8 . 123.01(14)
C6 C7 C12 . 118.61(13)
C8 C7 C12 . 118.37(14)
C9 C8 C7 . 120.18(15)
C9 C8 H8 . 119.9
C7 C8 H8 . 119.9
C8 C9 C10 . 120.32(15)
C8 C9 H9 . 119.8
C10 C9 H9 . 119.8
C11 C10 C9 . 121.78(15)
C11 C10 H10 . 119.1
C9 C10 H10 . 119.1
C10 C11 C12 . 118.00(15)
C10 C11 H11 . 121.0
C12 C11 H11 . 121.0
N1 C12 C11 . 120.39(13)
N1 C12 C7 . 118.27(13)
C11 C12 C7 . 121.34(14)
O3 C13 O4 . 128.04(14)
O3 C13 C4 . 117.19(13)
O4 C13 C4 . 114.76(13)

loop_
_geom_bond_atom_site_label_1
_geom_bond_atom_site_label_2
_geom_bond_site_symmetry_2
_geom_bond_distance
Cl1 C2 . 1.7174(15)
O1 C1 . 1.2130(18)
O2 C3 . 1.3070(17)
O2 H2 . 0.98(3)
O3 C13 . 1.2453(18)
O4 C13 . 1.2512(18)
O5 H3 . 0.821(16)
O5 H4 . 0.848(16)
N1 C4 . 1.3270(19)
N1 C12 . 1.3722(19)
N1 H1 . 0.88(2)
C1 C2 . 1.447(2)
C1 C3 2 1.507(2)
C2 C3 . 1.348(2)
C4 C5 . 1.401(2)
C4 C13 . 1.517(2)
C5 C6 . 1.370(2)
C5 H5 . 0.9500
C6 C7 . 1.405(2)
C6 H6 . 0.9500
C7 C8 . 1.413(2)
C7 C12 . 1.420(2)
C8 C9 . 1.363(2)
C8 H8 . 0.9500
C9 C10 . 1.415(3)
C9 H9 . 0.9500
C10 C11 . 1.368(2)
C10 H10 . 0.9500
C11 C12 . 1.406(2)
C11 H11 . 0.9500

loop_
_geom_hbond_atom_site_label_D
_geom_hbond_atom_site_label_H
_geom_hbond_atom_site_label_A
_geom_hbond_site_symmetry_A
_geom_hbond_distance_DH
_geom_hbond_distance_HA
_geom_hbond_distance_DA
_geom_hbond_angle_DHA
_geom_hbond_publ_flag
N1 H1 O3 2_566 0.88(2) 1.91(2) 2.7724(17) 167(2) y
O2 H2 O5 . 0.98(3) 1.59(3) 2.5092(17) 155(3) y
O5 H3 O4 . 0.819(19) 2.011(19) 2.8072(19) 164(2) y
O5 H4 O4 1_655 0.85(2) 1.82(2) 2.6632(19) 171(2) y
C6 H6 O1 1_656 0.95 2.54 3.392(2) 150 y
C6 H6 O5 2_656 0.95 2.47 3.211(2) 134 y

loop_
_geom_torsion_atom_site_label_1
_geom_torsion_atom_site_label_2
_geom_torsion_atom_site_label_3
_geom_torsion_atom_site_label_4
_geom_torsion_site_symmetry_1
_geom_torsion_site_symmetry_4
_geom_torsion
O1 C1 C2 C3 . . -177.43(15)
C3 C1 C2 C3 2 . 2.8(2)
O1 C1 C2 Cl1 . . 1.2(2)
C3 C1 C2 Cl1 2 . -178.60(10)
C1 C2 C3 O2 . . 177.00(13)
Cl1 C2 C3 O2 . . -1.6(2)
C1 C2 C3 C1 . 2 -2.8(2)
Cl1 C2 C3 C1 . 2 178.61(10)
C12 N1 C4 C5 . . 2.4(2)
C12 N1 C4 C13 . . -178.34(12)
N1 C4 C5 C6 . . 0.1(2)
C13 C4 C5 C6 . . -179.12(14)
C4 C5 C6 C7 . . -1.6(2)
C5 C6 C7 C8 . . -177.95(14)
C5 C6 C7 C12 . . 0.8(2)
C6 C7 C8 C9 . . 178.31(16)
C12 C7 C8 C9 . . -0.4(2)
C7 C8 C9 C10 . . 0.2(3)
C8 C9 C10 C11 . . 0.5(3)
C9 C10 C11 C12 . . -1.0(3)
C4 N1 C12 C11 . . 177.18(14)
C4 N1 C12 C7 . . -3.2(2)
C10 C11 C12 N1 . . -179.65(14)
C10 C11 C12 C7 . . 0.7(2)
C6 C7 C12 N1 . . 1.5(2)
C8 C7 C12 N1 . . -179.66(13)
C6 C7 C12 C11 . . -178.84(14)
C8 C7 C12 C11 . . 0.0(2)
N1 C4 C13 O3 . . -19.8(2)
C5 C4 C13 O3 . . 159.47(14)
N1 C4 C13 O4 . . 161.50(14)
C5 C4 C13 O4 . . -19.3(2)
